data_2217834
loop_
_publ_author_name
'Kobkeatthawin, Thawanrat'
'Ruanwas, Pumsak'
'Chantrapromma, Suchada'
'Fun, Hoong-Kun'

_publ_section_title
;
 (<i>E</i>)-2-[4-(Dimethylamino)styryl]-1-methylquinolinium
 4-methoxybenzenesulfonate monohydrate
;
_journal_coeditor_code SJ2466
_journal_issue 3
_journal_name_full 'Acta Crystallographica Section E'
_journal_page_first o642
_journal_page_last o643
_journal_paper_doi 10.1107/S1600536808005205
_journal_volume 64
_journal_year 2008
_chemical_formula_iupac 'C20 H21 N2 +, C7 H7 O4 S -, H2 O'
_chemical_formula_moiety 'C20 H21 N2 +, C7 H7 O4 S -, H2 O'
_chemical_formula_sum 'C27 H30 N2 O5 S'
_chemical_formula_weight 494.60
_chemical_melting_point 546.0(10)
_chemical_name_systematic
;
(E)-2-[4-(Dimethylamino)styryl]-1-methylquinolinium
4-methoxybenzenesulfonate monohydrate
;
_space_group_IT_number 14
_symmetry_cell_setting monoclinic
_symmetry_space_group_name_Hall '-P 2ybc'
_symmetry_space_group_name_H-M 'P 1 21/c 1'
_atom_sites_solution_hydrogens geom
_atom_sites_solution_primary direct
_atom_sites_solution_secondary difmap
_audit_creation_method SHELXL-97
_cell_angle_alpha 90.00
_cell_angle_beta 126.737(2)
_cell_angle_gamma 90.00
_cell_formula_units_Z 4
_cell_length_a 14.6064(5)
_cell_length_b 10.4253(4)
_cell_length_c 19.5025(6)
_cell_measurement_reflns_used 6593
_cell_measurement_temperature 100.00(10)
_cell_measurement_theta_max 30.00
_cell_measurement_theta_min 2.10
_cell_volume 2379.94(16)
_computing_cell_refinement 'APEX2 (Bruker, 2005)'
_computing_data_collection 'APEX2 (Bruker, 2005)'
_computing_data_reduction 'SAINT (Bruker, 2005)'
_computing_molecular_graphics 'SHELXTL (Sheldrick, 2008)'
_computing_publication_material 'SHELXTL (Sheldrick, 2008) and PLATON (Spek, 2003)'
_computing_structure_refinement 'SHELXTL (Sheldrick, 2008)'
_computing_structure_solution 'SHELXTL (Sheldrick, 2008)'
_diffrn_ambient_temperature 100.00(10)
_diffrn_detector_area_resol_mean 8.33
_diffrn_measured_fraction_theta_full 1.000
_diffrn_measured_fraction_theta_max 1.000
_diffrn_measurement_device_type
;
Bruker SMART APEX2 CCD area-detector
;
_diffrn_measurement_method \w
_diffrn_radiation_monochromator graphite
_diffrn_radiation_source 'fine-focus sealed tube'
_diffrn_radiation_type MoK\a
_diffrn_radiation_wavelength 0.71073
_diffrn_reflns_av_R_equivalents 0.0446
_diffrn_reflns_av_sigmaI/netI 0.0395
_diffrn_reflns_limit_h_max 19
_diffrn_reflns_limit_h_min -20
_diffrn_reflns_limit_k_max 14
_diffrn_reflns_limit_k_min -14
_diffrn_reflns_limit_l_max 27
_diffrn_reflns_limit_l_min -24
_diffrn_reflns_number 33983
_diffrn_reflns_theta_full 30.00
_diffrn_reflns_theta_max 30.00
_diffrn_reflns_theta_min 2.10
_diffrn_standards_number 0
_exptl_absorpt_coefficient_mu 0.179
_exptl_absorpt_correction_T_max 0.9672
_exptl_absorpt_correction_T_min 0.9039
_exptl_absorpt_correction_type multi-scan
_exptl_absorpt_process_details '(SADABS; Bruker, 2005)'
_exptl_crystal_colour Brown
_exptl_crystal_density_diffrn 1.380
_exptl_crystal_density_method 'not measured'
_exptl_crystal_description Block
_exptl_crystal_F_000 1048
_exptl_crystal_size_max 0.58
_exptl_crystal_size_mid 0.27
_exptl_crystal_size_min 0.19
_refine_diff_density_max 0.745
_refine_diff_density_min -0.423
_refine_ls_extinction_method none
_refine_ls_goodness_of_fit_ref 1.064
_refine_ls_hydrogen_treatment constr
_refine_ls_matrix_type full
_refine_ls_number_parameters 350
_refine_ls_number_reflns 6953
_refine_ls_number_restraints 0
_refine_ls_restrained_S_all 1.064
_refine_ls_R_factor_all 0.0687
_refine_ls_R_factor_gt 0.0520
_refine_ls_shift/su_max 0.001
_refine_ls_shift/su_mean 0.000
_refine_ls_structure_factor_coef Fsqd
_refine_ls_weighting_details 'calc w=1/[\s^2^(Fo^2^)+(0.0641P)^2^+1.1852P] where P=(Fo^2^+2Fc^2^)/3'
_refine_ls_weighting_scheme calc
_refine_ls_wR_factor_gt 0.1304
_refine_ls_wR_factor_ref 0.1391
_reflns_number_gt 5445
_reflns_number_total 6953
_reflns_threshold_expression I>2\s(I)
_cod_data_source_file sj2466.cif
_cod_data_source_block I
_cod_depositor_comments
;
The following automatic conversions were performed:

'_chemical_melting_point' value '545-547' was changed to '546.0(10)'
- the average value was taken and precision was estimated.

Automatic conversion script
Id: cif_fix_values 1646 2011-03-28 12:23:43Z adriana 

The following automatic conversions were performed:

'_chemical_melting_point' value '545-547' was changed to '546.0(10)'
- the average value was taken and precision was estimated.

Automatic conversion script
Id: cif_fix_values 1715 2011-07-08 13:25:40Z adriana 
;
_cod_original_sg_symbol_H-M 'P 21/c'
_cod_database_code 2217834
_cod_database_fobs_code 2217834

loop_
_symmetry_equiv_pos_as_xyz
'x, y, z'
'-x, y+1/2, -z+1/2'
'-x, -y, -z'
'x, -y-1/2, z-1/2'

loop_
_atom_site_type_symbol
_atom_site_label
_atom_site_fract_x
_atom_site_fract_y
_atom_site_fract_z
_atom_site_U_iso_or_equiv
_atom_site_adp_type
_atom_site_calc_flag
_atom_site_refinement_flags
_atom_site_occupancy
S S1 0.61826(3) 0.05907(4) 0.76956(2) 0.02112(11) Uani d . 1
O O1 0.95438(10) -0.35916(12) 0.95862(7) 0.0250(3) Uani d . 1
O O2 0.53003(10) 0.00579(13) 0.68519(7) 0.0275(3) Uani d . 1
O O3 0.57692(12) 0.08820(15) 0.81913(8) 0.0360(3) Uani d . 1
O O4 0.67900(11) 0.16597(13) 0.76497(8) 0.0301(3) Uani d . 1
O O1W 0.66931(11) 0.09083(15) 0.33524(10) 0.0429(4) Uani d . 1
H H1W 0.6058 0.0660 0.3224 0.058(8) Uiso d R 1
H H2W 0.6633 0.1682 0.3187 0.050(7) Uiso d R 1
N N1 0.56771(11) 0.67419(14) 0.49475(8) 0.0215(3) Uani d . 1
N N2 0.05342(12) 1.30700(15) 0.29537(8) 0.0235(3) Uani d . 1
C C1 0.64527(13) 0.57400(17) 0.54367(9) 0.0217(3) Uani d . 1
C C2 0.70847(15) 0.51470(19) 0.52077(11) 0.0277(4) Uani d . 1
H H2A 0.7021 0.5417 0.4726 0.038(6) Uiso d R 1
C C3 0.77995(16) 0.4162(2) 0.56969(11) 0.0322(4) Uani d . 1
H H3A 0.8227 0.3772 0.5545 0.055(7) Uiso d R 1
C C4 0.79097(16) 0.37240(19) 0.64227(11) 0.0304(4) Uani d . 1
H H4A 0.8393 0.3040 0.6737 0.043(6) Uiso d R 1
C C5 0.73095(14) 0.42956(18) 0.66701(10) 0.0268(4) Uani d . 1
H H5A 0.7384 0.4009 0.7153 0.024(5) Uiso d R 1
C C6 0.65650(13) 0.53407(17) 0.61789(10) 0.0229(3) Uani d . 1
C C7 0.59337(14) 0.59648(18) 0.64128(10) 0.0237(3) Uani d . 1
H H7A 0.5989 0.5687 0.6889 0.026(5) Uiso d R 1
C C8 0.52447(14) 0.69699(18) 0.59453(10) 0.0241(3) Uani d . 1
H H8A 0.4857 0.7396 0.6120 0.024(5) Uiso d R 1
C C9 0.51057(13) 0.73831(17) 0.51874(9) 0.0216(3) Uani d . 1
C C10 0.43701(13) 0.84531(17) 0.46835(10) 0.0220(3) Uani d . 1
H H10A 0.4384 0.8763 0.4243 0.032(6) Uiso d R 1
C C11 0.36646(13) 0.90197(17) 0.48240(9) 0.0211(3) Uani d . 1
H H11A 0.3685 0.8710 0.5280 0.033(6) Uiso d R 1
C C12 0.28800(13) 1.00599(16) 0.43337(9) 0.0197(3) Uani d . 1
C C13 0.22320(13) 1.05721(17) 0.45820(9) 0.0218(3) Uani d . 1
H H13A 0.2324 1.0239 0.5062 0.039(6) Uiso d R 1
C C14 0.14611(13) 1.15578(17) 0.41354(9) 0.0215(3) Uani d . 1
H H14A 0.1048 1.1876 0.4321 0.029(5) Uiso d R 1
C C15 0.12911(12) 1.20908(16) 0.33990(9) 0.0188(3) Uani d . 1
C C16 0.19398(13) 1.15699(17) 0.31446(9) 0.0202(3) Uani d . 1
H H16A 0.1845 1.1893 0.2661 0.025(5) Uiso d R 1
C C17 0.27101(13) 1.05893(17) 0.36003(9) 0.0206(3) Uani d . 1
H H17A 0.3128 1.0270 0.3419 0.023(5) Uiso d R 1
C C18 -0.01161(15) 1.3601(2) 0.32301(11) 0.0292(4) Uani d . 1
H H18A 0.0396 1.3844 0.3821 0.029(5) Uiso calc R 1
H H18B -0.0642 1.2968 0.3162 0.034(6) Uiso calc R 1
H H18C -0.0532 1.4341 0.2890 0.054(8) Uiso calc R 1
C C19 0.03078(15) 1.35334(19) 0.21618(10) 0.0260(4) Uani d . 1
H H19A 0.1000 1.3866 0.2277 0.036(6) Uiso calc R 1
H H19B -0.0257 1.4200 0.1926 0.043(7) Uiso calc R 1
H H19C 0.0031 1.2839 0.1760 0.028(5) Uiso calc R 1
C C20 0.54745(16) 0.7057(2) 0.41323(11) 0.0288(4) Uani d . 1
H H20A 0.4713 0.7384 0.3738 0.051(7) Uiso calc R 1
H H20B 0.5564 0.6299 0.3898 0.044(7) Uiso calc R 1
H H20C 0.6014 0.7695 0.4228 0.048(7) Uiso calc R 1
C C21 0.72090(13) -0.06494(16) 0.82541(9) 0.0190(3) Uani d . 1
C C22 0.68657(13) -0.19286(17) 0.81620(9) 0.0210(3) Uani d . 1
H H22A 0.6094 -0.2136 0.7793 0.024(5) Uiso d R 1
C C23 0.76655(14) -0.28880(17) 0.86144(9) 0.0218(3) Uani d . 1
H H23A 0.7432 -0.3737 0.8553 0.032(6) Uiso d R 1
C C24 0.88269(13) -0.25763(16) 0.91662(9) 0.0198(3) Uani d . 1
C C25 0.91782(13) -0.13092(16) 0.92572(9) 0.0209(3) Uani d . 1
H H25A 0.9950 -0.1102 0.9623 0.030(5) Uiso d R 1
C C26 0.83634(13) -0.03516(17) 0.87967(9) 0.0207(3) Uani d . 1
H H26A 0.8596 0.0497 0.8853 0.021(5) Uiso d R 1
C C27 1.07377(14) -0.33401(19) 1.02041(11) 0.0272(4) Uani d . 1
H H27A 1.1131 -0.4129 1.0475 0.024(5) Uiso calc R 1
H H27B 1.0848 -0.2755 1.0628 0.031(5) Uiso calc R 1
H H27C 1.1035 -0.2968 0.9924 0.038(6) Uiso calc R 1

loop_
_atom_site_aniso_label
_atom_site_aniso_U_11
_atom_site_aniso_U_22
_atom_site_aniso_U_33
_atom_site_aniso_U_12
_atom_site_aniso_U_13
_atom_site_aniso_U_23
S1 0.02159(18) 0.0248(2) 0.01629(17) 0.00406(15) 0.01098(14) 0.00242(14)
O1 0.0220(5) 0.0216(6) 0.0234(5) 0.0026(5) 0.0093(4) 0.0033(5)
O2 0.0230(6) 0.0336(7) 0.0176(5) 0.0029(5) 0.0077(5) 0.0016(5)
O3 0.0390(7) 0.0486(9) 0.0284(6) 0.0158(7) 0.0244(6) 0.0072(6)
O4 0.0289(6) 0.0248(7) 0.0309(6) 0.0018(5) 0.0148(5) 0.0054(5)
O1W 0.0259(7) 0.0310(8) 0.0591(9) 0.0033(6) 0.0186(7) 0.0143(7)
N1 0.0211(6) 0.0261(8) 0.0164(6) 0.0002(5) 0.0107(5) 0.0007(5)
N2 0.0241(6) 0.0285(8) 0.0181(6) 0.0070(6) 0.0128(5) 0.0032(5)
C1 0.0180(7) 0.0230(8) 0.0167(6) -0.0035(6) 0.0065(5) -0.0007(6)
C2 0.0264(8) 0.0331(10) 0.0228(7) 0.0006(7) 0.0143(7) -0.0013(7)
C3 0.0326(9) 0.0343(11) 0.0284(8) 0.0044(8) 0.0175(7) -0.0010(7)
C4 0.0309(9) 0.0274(10) 0.0274(8) 0.0069(7) 0.0145(7) 0.0042(7)
C5 0.0231(7) 0.0299(10) 0.0210(7) 0.0015(7) 0.0097(6) 0.0015(7)
C6 0.0194(7) 0.0258(9) 0.0205(7) -0.0050(6) 0.0102(6) -0.0058(6)
C7 0.0238(7) 0.0290(9) 0.0165(6) -0.0025(7) 0.0109(6) -0.0001(6)
C8 0.0213(7) 0.0291(9) 0.0210(7) 0.0012(7) 0.0121(6) 0.0021(6)
C9 0.0176(6) 0.0240(9) 0.0205(7) -0.0033(6) 0.0099(6) -0.0048(6)
C10 0.0205(7) 0.0253(9) 0.0177(6) 0.0007(6) 0.0101(6) -0.0001(6)
C11 0.0207(7) 0.0237(8) 0.0171(6) -0.0009(6) 0.0103(6) -0.0007(6)
C12 0.0179(6) 0.0217(8) 0.0173(6) -0.0011(6) 0.0094(5) -0.0020(6)
C13 0.0215(7) 0.0276(9) 0.0169(6) -0.0001(6) 0.0117(6) 0.0012(6)
C14 0.0211(7) 0.0278(9) 0.0174(6) 0.0014(6) 0.0126(6) -0.0017(6)
C15 0.0169(6) 0.0208(8) 0.0158(6) -0.0003(6) 0.0082(5) -0.0020(5)
C16 0.0202(7) 0.0256(8) 0.0160(6) -0.0007(6) 0.0114(6) -0.0005(6)
C17 0.0180(6) 0.0275(9) 0.0178(6) 0.0009(6) 0.0114(5) -0.0027(6)
C18 0.0274(8) 0.0354(10) 0.0247(8) 0.0099(8) 0.0156(7) 0.0014(7)
C19 0.0251(8) 0.0296(9) 0.0191(7) 0.0019(7) 0.0110(6) 0.0039(6)
C20 0.0325(9) 0.0341(10) 0.0243(8) 0.0077(8) 0.0195(7) 0.0077(7)
C21 0.0202(7) 0.0234(8) 0.0139(6) 0.0012(6) 0.0105(5) 0.0017(6)
C22 0.0188(7) 0.0259(9) 0.0162(6) -0.0012(6) 0.0093(6) 0.0004(6)
C23 0.0247(7) 0.0210(8) 0.0178(6) -0.0019(6) 0.0118(6) 0.0006(6)
C24 0.0221(7) 0.0222(8) 0.0156(6) 0.0028(6) 0.0115(6) 0.0020(6)
C25 0.0187(7) 0.0239(8) 0.0157(6) -0.0011(6) 0.0080(6) 0.0000(6)
C26 0.0221(7) 0.0210(8) 0.0175(6) -0.0016(6) 0.0110(6) -0.0006(6)
C27 0.0216(7) 0.0300(10) 0.0230(7) 0.0039(7) 0.0095(6) 0.0039(7)

loop_
_atom_type_symbol
_atom_type_description
_atom_type_scat_dispersion_real
_atom_type_scat_dispersion_imag
_atom_type_scat_source
C C 0.0033 0.0016 'International Tables Vol C Tables 4.2.6.8 and 6.1.1.4'
H H 0.0000 0.0000 'International Tables Vol C Tables 4.2.6.8 and 6.1.1.4'
N N 0.0061 0.0033 'International Tables Vol C Tables 4.2.6.8 and 6.1.1.4'
O O 0.0106 0.0060 'International Tables Vol C Tables 4.2.6.8 and 6.1.1.4'
S S 0.1246 0.1234 'International Tables Vol C Tables 4.2.6.8 and 6.1.1.4'

loop_
_geom_angle_atom_site_label_1
_geom_angle_atom_site_label_2
_geom_angle_atom_site_label_3
_geom_angle
O3 S1 O4 113.13(9)
O3 S1 O2 113.11(8)
O4 S1 O2 112.31(8)
O3 S1 C21 106.25(7)
O4 S1 C21 105.80(7)
O2 S1 C21 105.44(8)
C24 O1 C27 118.33(14)
H1W O1W H2W 109.3
C9 N1 C1 122.94(14)
C9 N1 C20 119.79(14)
C1 N1 C20 117.24(14)
C15 N2 C18 120.55(14)
C15 N2 C19 120.40(14)
C18 N2 C19 118.91(14)
C2 C1 N1 122.11(15)
C2 C1 C6 120.29(16)
N1 C1 C6 117.60(15)
C3 C2 C1 119.21(17)
C3 C2 H2A 120.4
C1 C2 H2A 120.4
C2 C3 C4 121.91(18)
C2 C3 H3A 119.0
C4 C3 H3A 119.1
C5 C4 C3 120.31(18)
C5 C4 H4A 119.8
C3 C4 H4A 119.8
C4 C5 C6 119.22(16)
C4 C5 H5A 120.5
C6 C5 H5A 120.3
C7 C6 C1 119.76(16)
C7 C6 C5 121.21(16)
C1 C6 C5 119.03(16)
C8 C7 C6 120.31(16)
C8 C7 H7A 119.8
C6 C7 H7A 119.9
C7 C8 C9 121.03(16)
C7 C8 H8A 119.5
C9 C8 H8A 119.5
N1 C9 C8 118.18(15)
N1 C9 C10 120.42(14)
C8 C9 C10 121.40(15)
C11 C10 C9 123.04(15)
C11 C10 H10A 118.5
C9 C10 H10A 118.5
C10 C11 C12 126.36(15)
C10 C11 H11A 116.8
C12 C11 H11A 116.9
C13 C12 C17 117.13(15)
C13 C12 C11 119.28(14)
C17 C12 C11 123.58(15)
C14 C13 C12 121.99(15)
C14 C13 H13A 119.0
C12 C13 H13A 119.0
C13 C14 C15 120.88(15)
C13 C14 H14A 119.6
C15 C14 H14A 119.6
N2 C15 C16 121.37(14)
N2 C15 C14 121.43(14)
C16 C15 C14 117.20(14)
C17 C16 C15 121.17(14)
C17 C16 H16A 119.4
C15 C16 H16A 119.4
C16 C17 C12 121.62(15)
C16 C17 H17A 119.2
C12 C17 H17A 119.2
N2 C18 H18A 109.5
N2 C18 H18B 109.5
H18A C18 H18B 109.5
N2 C18 H18C 109.5
H18A C18 H18C 109.5
H18B C18 H18C 109.5
N2 C19 H19A 109.5
N2 C19 H19B 109.5
H19A C19 H19B 109.5
N2 C19 H19C 109.5
H19A C19 H19C 109.5
H19B C19 H19C 109.5
N1 C20 H20A 109.5
N1 C20 H20B 109.5
H20A C20 H20B 109.5
N1 C20 H20C 109.5
H20A C20 H20C 109.5
H20B C20 H20C 109.5
C26 C21 C22 119.36(15)
C26 C21 S1 120.01(13)
C22 C21 S1 120.63(11)
C23 C22 C21 120.46(14)
C23 C22 H22A 119.7
C21 C22 H22A 119.8
C22 C23 C24 119.73(16)
C22 C23 H23A 120.1
C24 C23 H23A 120.2
O1 C24 C25 124.66(14)
O1 C24 C23 115.07(15)
C25 C24 C23 120.28(15)
C24 C25 C26 119.41(14)
C24 C25 H25A 120.3
C26 C25 H25A 120.3
C21 C26 C25 120.74(16)
C21 C26 H26A 119.6
C25 C26 H26A 119.7
O1 C27 H27A 109.5
O1 C27 H27B 109.5
H27A C27 H27B 109.5
O1 C27 H27C 109.5
H27A C27 H27C 109.5
H27B C27 H27C 109.5

loop_
_geom_bond_atom_site_label_1
_geom_bond_atom_site_label_2
_geom_bond_distance
S1 O3 1.4455(13)
S1 O4 1.4602(14)
S1 O2 1.4628(12)
S1 C21 1.7754(16)
O1 C24 1.3644(19)
O1 C27 1.431(2)
O1W H1W 0.8450
O1W H2W 0.8529
N1 C9 1.353(2)
N1 C1 1.411(2)
N1 C20 1.470(2)
N2 C15 1.368(2)
N2 C18 1.453(2)
N2 C19 1.455(2)
C1 C2 1.388(2)
C1 C6 1.418(2)
C2 C3 1.365(3)
C2 H2A 0.9299
C3 C4 1.402(3)
C3 H3A 0.9301
C4 C5 1.365(3)
C4 H4A 0.9300
C5 C6 1.429(2)
C5 H5A 0.9301
C6 C7 1.409(2)
C7 C8 1.358(2)
C7 H7A 0.9300
C8 C9 1.433(2)
C8 H8A 0.9301
C9 C10 1.450(2)
C10 C11 1.350(2)
C10 H10A 0.9299
C11 C12 1.447(2)
C11 H11A 0.9299
C12 C13 1.401(2)
C12 C17 1.410(2)
C13 C14 1.382(2)
C13 H13A 0.9301
C14 C15 1.417(2)
C14 H14A 0.9297
C15 C16 1.415(2)
C16 C17 1.380(2)
C16 H16A 0.9299
C17 H17A 0.9299
C18 H18A 0.9600
C18 H18B 0.9600
C18 H18C 0.9600
C19 H19A 0.9600
C19 H19B 0.9600
C19 H19C 0.9600
C20 H20A 0.9600
C20 H20B 0.9600
C20 H20C 0.9600
C21 C26 1.387(2)
C21 C22 1.398(2)
C22 C23 1.382(2)
C22 H22A 0.9300
C23 C24 1.399(2)
C23 H23A 0.9301
C24 C25 1.390(2)
C25 C26 1.393(2)
C25 H25A 0.9300
C26 H26A 0.9301
C27 H27A 0.9600
C27 H27B 0.9600
C27 H27C 0.9600

loop_
_geom_hbond_atom_site_label_D
_geom_hbond_atom_site_label_H
_geom_hbond_atom_site_label_A
_geom_hbond_site_symmetry_A
_geom_hbond_distance_DH
_geom_hbond_distance_HA
_geom_hbond_distance_DA
_geom_hbond_angle_DHA
_geom_hbond_publ_flag
O1W H1W O2 3_656 0.84 2.0413 2.875(3) 169 y
O1W H2W O4 4_565 0.85 2.1040 2.926(2) 161 y
C7 H7A O3 2_656 0.93 2.4859 3.015(3) 116 y
C8 H8A O3 2_656 0.93 2.5694 3.049(3) 113 y
C20 H20A O4 3_666 0.96 2.4557 3.325(2) 151 y
C23 H23A O1W 4_556 0.93 2.4366 3.365(2) 176 y
C26 H26A O4 1_555 0.93 2.5553 2.921(2) 104 y
C27 H27A O1W 2_746 0.96 2.5763 3.160(3) 119 y
C27 H27A O1 3_747 0.96 2.5479 3.282(2) 133 y
C16 H16A Cg1 3_666 0.93 2.8096 3.6513(19) 151 y

loop_
_geom_torsion_atom_site_label_1
_geom_torsion_atom_site_label_2
_geom_torsion_atom_site_label_3
_geom_torsion_atom_site_label_4
_geom_torsion
C9 N1 C1 C2 -175.88(16)
C20 N1 C1 C2 5.9(2)
C9 N1 C1 C6 4.6(2)
C20 N1 C1 C6 -173.66(15)
N1 C1 C2 C3 -178.39(16)
C6 C1 C2 C3 1.1(3)
C1 C2 C3 C4 0.4(3)
C2 C3 C4 C5 -1.1(3)
C3 C4 C5 C6 0.3(3)
C2 C1 C6 C7 178.90(16)
N1 C1 C6 C7 -1.6(2)
C2 C1 C6 C5 -1.9(2)
N1 C1 C6 C5 177.59(14)
C4 C5 C6 C7 -179.62(17)
C4 C5 C6 C1 1.2(2)
C1 C6 C7 C8 -1.9(2)
C5 C6 C7 C8 178.93(16)
C6 C7 C8 C9 2.7(3)
C1 N1 C9 C8 -3.9(2)
C20 N1 C9 C8 174.28(15)
C1 N1 C9 C10 176.41(14)
C20 N1 C9 C10 -5.4(2)
C7 C8 C9 N1 0.2(2)
C7 C8 C9 C10 179.86(16)
N1 C9 C10 C11 170.96(15)
C8 C9 C10 C11 -8.7(2)
C9 C10 C11 C12 -177.83(15)
C10 C11 C12 C13 -177.82(16)
C10 C11 C12 C17 3.2(3)
C17 C12 C13 C14 -0.3(2)
C11 C12 C13 C14 -179.40(15)
C12 C13 C14 C15 0.3(2)
C18 N2 C15 C16 -179.39(16)
C19 N2 C15 C16 5.0(2)
C18 N2 C15 C14 0.4(2)
C19 N2 C15 C14 -175.14(15)
C13 C14 C15 N2 -179.73(15)
C13 C14 C15 C16 0.1(2)
N2 C15 C16 C17 179.42(15)
C14 C15 C16 C17 -0.4(2)
C15 C16 C17 C12 0.4(2)
C13 C12 C17 C16 0.0(2)
C11 C12 C17 C16 179.05(15)
O3 S1 C21 C26 -97.34(14)
O4 S1 C21 C26 23.18(15)
O2 S1 C21 C26 142.35(13)
O3 S1 C21 C22 81.83(14)
O4 S1 C21 C22 -157.66(13)
O2 S1 C21 C22 -38.48(15)
C26 C21 C22 C23 0.8(2)
S1 C21 C22 C23 -178.35(12)
C21 C22 C23 C24 -0.2(2)
C27 O1 C24 C25 3.9(2)
C27 O1 C24 C23 -175.95(14)
C22 C23 C24 O1 179.57(14)
C22 C23 C24 C25 -0.3(2)
O1 C24 C25 C26 -179.62(14)
C23 C24 C25 C26 0.2(2)
C22 C21 C26 C25 -0.9(2)
S1 C21 C26 C25 178.29(12)
C24 C25 C26 C21 0.4(2)

loop_
_cod_related_entry_id
_cod_related_entry_database
_cod_related_entry_code
1 ChemSpider 30655455
